data_4326982
loop_
_publ_author_name
'Heaweon Park'
'Jacob S. Baus'
'Sergey V. Lindeman'
'Adam T. Fiedler'

_publ_section_title
;
 Synthesis and Characterization of Fe(II) \b-Diketonato Complexes with
 Relevance to Acetylacetone Dioxygenase: Insights into the Electronic
 Properties of the 3-Histidine Facial Triad
;
_journal_name_full 'Inorganic Chemistry'
_journal_page_first 11978
_journal_page_last 11989
_journal_paper_doi 10.1021/ic201115s
_journal_volume 50
_journal_year 2011
_chemical_formula_moiety 'C50 H41 B Fe N6 O2'
_chemical_formula_sum 'C50 H41 B Fe N6 O2'
_chemical_formula_weight 824.55
_space_group_crystal_system monoclinic
_space_group_IT_number 14
_space_group_name_Hall '-P 2yn'
_space_group_name_H-M_alt 'P 1 21/n 1'
_symmetry_space_group_name_Hall '-P 2yn'
_symmetry_space_group_name_H-M 'P 1 21/n 1'
_atom_sites_solution_hydrogens geom
_atom_sites_solution_primary direct
_atom_sites_solution_secondary difmap
_audit_creation_date 2011-04-18
_audit_creation_method
;
  Olex2 1.1
  (compiled 2011.02.15 svn.r1672, GUI svn.r3494)
;
_cell_angle_alpha 90.00
_cell_angle_beta 112.1370(11)
_cell_angle_gamma 90.00
_cell_formula_units_Z 4
_cell_length_a 13.88320(12)
_cell_length_b 18.87572(15)
_cell_length_c 16.93576(18)
_cell_measurement_reflns_used 30246
_cell_measurement_temperature 100.00
_cell_measurement_theta_max 32.7608
_cell_measurement_theta_min 3.2818
_cell_volume 4110.95(7)
_computing_cell_refinement
;
CrysAlisPro, Oxford Diffraction Ltd.,
Version 1.171.33.55 (release 05-01-2010 CrysAlis171 .NET)
(compiled Jan  5 2010,16:28:46)
;
_computing_data_collection
;
CrysAlisPro, Oxford Diffraction Ltd.,
Version 1.171.33.55 (release 05-01-2010 CrysAlis171 .NET)
(compiled Jan  5 2010,16:28:46)
;
_computing_data_reduction
;
CrysAlisPro, Oxford Diffraction Ltd.,
Version 1.171.33.55 (release 05-01-2010 CrysAlis171 .NET)
(compiled Jan  5 2010,16:28:46)
;
_computing_molecular_graphics
;
O. V. Dolomanov, L. J. Bourhis, R. J. Gildea, J. A. K. Howard and H. Puschmann,
OLEX2: a complete structure solution, refinement and analysis program.
J. Appl. Cryst. (2009). 42, 339-341.
;
_computing_publication_material
;
O. V. Dolomanov, L. J. Bourhis, R. J. Gildea, J. A. K. Howard and H. Puschmann,
OLEX2: a complete structure solution, refinement and analysis program.
J. Appl. Cryst. (2009). 42, 339-341.
;
_computing_structure_refinement 'SHELXL-97 (Sheldrick, 1997)'
_computing_structure_solution 'SHELXS-97 (Sheldrick, 1990)'
_diffrn_ambient_temperature 100.00
_diffrn_detector_area_resol_mean 10.3756
_diffrn_measured_fraction_theta_full 0.997
_diffrn_measured_fraction_theta_max 0.927
_diffrn_measurement_details
;
1 omega  -12.00   43.00   1.0000   50.6300
omega____ theta____ kappa____ phi______ frames
-       19.7376   77.0000  150.0000 55

2 omega  -50.00   46.00   1.0000   50.6300
omega____ theta____ kappa____ phi______ frames
-       19.7376  -37.0000  120.0000 96

3 omega   -7.00   85.00   1.0000   50.6300
omega____ theta____ kappa____ phi______ frames
-       19.7376   37.0000  -60.0000 92

4 omega   -7.00   96.00   1.0000   50.6300
omega____ theta____ kappa____ phi______ frames
-       19.7376   37.0000   90.0000 103

5 omega  -56.00   46.00   1.0000   50.6300
omega____ theta____ kappa____ phi______ frames
-       19.7376  -37.0000    0.0000 102

6 omega  -59.00  -34.00   1.0000   50.6300
omega____ theta____ kappa____ phi______ frames
-       19.7376  -77.0000 -120.0000 25
;
_diffrn_measurement_device_type 'SuperNova, Dual, Cu at zero, Atlas'
_diffrn_measurement_method '\w scans'
_diffrn_orient_matrix_UB_11 0.031178
_diffrn_orient_matrix_UB_12 -0.0020993
_diffrn_orient_matrix_UB_13 0.0440888
_diffrn_orient_matrix_UB_21 0.0438205
_diffrn_orient_matrix_UB_22 0.0114724
_diffrn_orient_matrix_UB_23 -0.0084643
_diffrn_orient_matrix_UB_31 -0.0122255
_diffrn_orient_matrix_UB_32 0.0357274
_diffrn_orient_matrix_UB_33 0.0053046
_diffrn_radiation_monochromator mirror
_diffrn_radiation_type 'Mo K\a'
_diffrn_radiation_wavelength 0.7107
_diffrn_reflns_av_R_equivalents 0.0268
_diffrn_reflns_av_unetI/netI 0.0332
_diffrn_reflns_limit_h_max 20
_diffrn_reflns_limit_h_min -20
_diffrn_reflns_limit_k_max 26
_diffrn_reflns_limit_k_min -28
_diffrn_reflns_limit_l_max 25
_diffrn_reflns_limit_l_min -25
_diffrn_reflns_number 59544
_diffrn_reflns_theta_full 28.00
_diffrn_reflns_theta_max 32.84
_diffrn_reflns_theta_min 3.29
_diffrn_source 'fine-focus sealed tube'
_exptl_absorpt_coefficient_mu 0.416
_exptl_absorpt_correction_T_max 1.0
_exptl_absorpt_correction_T_min 0.81481
_exptl_absorpt_correction_type multi-scan
_exptl_absorpt_process_details
;
CrysAlisPro, Oxford Diffraction Ltd.,
Version 1.171.33.55 (release 05-01-2010 CrysAlis171 .NET)
(compiled Jan  5 2010,16:28:46)
empirical absorption correction using spherical harmonics,
implemented in SCALE3 ABSPACK scaling algorithm.
;
_exptl_crystal_colour yellow
_exptl_crystal_colour_primary yellow
_exptl_crystal_density_diffrn 1.332
_exptl_crystal_description prism
_exptl_crystal_F_000 1720
_exptl_crystal_size_max 0.23
_exptl_crystal_size_mid 0.12
_exptl_crystal_size_min 0.08
_refine_diff_density_max 0.407
_refine_diff_density_min -0.344
_refine_diff_density_rms 0.054
_refine_ls_extinction_method none
_refine_ls_goodness_of_fit_ref 1.085
_refine_ls_hydrogen_treatment constr
_refine_ls_matrix_type full
_refine_ls_number_parameters 543
_refine_ls_number_reflns 14181
_refine_ls_number_restraints 0
_refine_ls_restrained_S_all 1.085
_refine_ls_R_factor_all 0.0502
_refine_ls_R_factor_gt 0.0352
_refine_ls_shift/su_max 0.004
_refine_ls_shift/su_mean 0.000
_refine_ls_structure_factor_coef Fsqd
_refine_ls_weighting_details
;
calc w=1/[\s^2^(Fo^2^)+(0.0538P)^2^+0.7078P] where P=(Fo^2^+2Fc^2^)/3
;
_refine_ls_weighting_scheme calc
_refine_ls_wR_factor_gt 0.1023
_refine_ls_wR_factor_ref 0.1054
_reflns_number_gt 10683
_reflns_number_total 14181
_reflns_threshold_expression >2sigma(I)
_cod_data_source_file ic201115s_si_002_05.cif
_cod_data_source_block 2acac
_cod_database_code 4326982

loop_
_space_group_symop_id
_space_group_symop_operation_xyz
1 'x, y, z'
2 '-x+1/2, y+1/2, -z+1/2'
3 '-x, -y, -z'
4 'x-1/2, -y-1/2, z-1/2'

loop_
_atom_site_label
_atom_site_type_symbol
_atom_site_fract_x
_atom_site_fract_y
_atom_site_fract_z
_atom_site_U_iso_or_equiv
_atom_site_adp_type
_atom_site_occupancy
_atom_site_symmetry_multiplicity
_atom_site_calc_flag
_atom_site_refinement_flags
Fe1 Fe -0.780500(12) 0.780689(9) 0.240987(11) 0.01498(5) Uani 1 1 d .
O1 O -0.86065(7) 0.73005(5) 0.29978(7) 0.0243(2) Uani 1 1 d .
O2 O -0.88204(7) 0.86224(5) 0.21833(6) 0.02203(19) Uani 1 1 d .
N1 N -0.70204(7) 0.68388(5) 0.23185(7) 0.01563(19) Uani 1 1 d .
N2 N -0.60094(7) 0.69183(5) 0.23900(7) 0.01554(19) Uani 1 1 d .
N3 N -0.73212(7) 0.81175(5) 0.13969(7) 0.01589(19) Uani 1 1 d .
N4 N -0.62784(7) 0.80595(5) 0.15646(7) 0.01567(19) Uani 1 1 d .
N5 N -0.64254(7) 0.82259(5) 0.33047(7) 0.01504(18) Uani 1 1 d .
N6 N -0.55238(7) 0.80944(5) 0.31798(7) 0.01471(18) Uani 1 1 d .
C1 C -0.99846(13) 0.69218(9) 0.33828(12) 0.0385(4) Uani 1 1 d .
H4AA H -0.9854 0.6437 0.3241 0.058 Uiso 1 1 calc R
H4AB H -0.9657 0.6992 0.4001 0.058 Uiso 1 1 calc R
H4AC H -1.0736 0.7000 0.3196 0.058 Uiso 1 1 calc R
C2 C -0.95348(11) 0.74389(8) 0.29373(10) 0.0268(3) Uani 1 1 d .
C3 C -1.01161(10) 0.80242(8) 0.25227(10) 0.0283(3) Uani 1 1 d .
H2A H -1.0823 0.8044 0.2467 0.034 Uiso 1 1 calc R
C4 C -0.97352(9) 0.85884(8) 0.21803(9) 0.0243(3) Uani 1 1 d .
C5 C -1.04387(10) 0.92049(8) 0.17727(11) 0.0322(3) Uani 1 1 d .
H5AA H -1.0599 0.9204 0.1157 0.048 Uiso 1 1 calc R
H5AB H -1.0089 0.9649 0.2020 0.048 Uiso 1 1 calc R
H5AC H -1.1085 0.9162 0.1876 0.048 Uiso 1 1 calc R
C6 C -0.72387(9) 0.61431(6) 0.22010(8) 0.0159(2) Uani 1 1 d .
C7 C -0.63697(9) 0.57727(6) 0.21928(8) 0.0176(2) Uani 1 1 d .
H5 H -0.6318 0.5278 0.2115 0.021 Uiso 1 1 calc R
C8 C -0.56008(9) 0.62752(6) 0.23211(8) 0.0166(2) Uani 1 1 d .
C9 C -0.77412(9) 0.85036(6) 0.06828(8) 0.0173(2) Uani 1 1 d .
C10 C -0.69626(10) 0.87176(7) 0.03993(8) 0.0205(2) Uani 1 1 d .
H2 H -0.7044 0.9008 -0.0080 0.025 Uiso 1 1 calc R
C11 C -0.60467(9) 0.84198(6) 0.09610(8) 0.0186(2) Uani 1 1 d .
C12 C -0.61752(8) 0.86341(6) 0.40008(8) 0.0154(2) Uani 1 1 d .
C13 C -0.51029(9) 0.87598(6) 0.43392(8) 0.0172(2) Uani 1 1 d .
H8 H -0.4722 0.9028 0.4834 0.021 Uiso 1 1 calc R
C14 C -0.47126(8) 0.84131(6) 0.38043(8) 0.0159(2) Uani 1 1 d .
C15 C -0.82491(9) 0.58390(6) 0.21229(8) 0.0157(2) Uani 1 1 d .
C16 C -0.91858(9) 0.61683(6) 0.16455(8) 0.0180(2) Uani 1 1 d .
H42 H -0.9180 0.6606 0.1371 0.022 Uiso 1 1 calc R
C17 C -1.01291(9) 0.58644(7) 0.15651(9) 0.0222(2) Uani 1 1 d .
H43 H -1.0763 0.6093 0.1236 0.027 Uiso 1 1 calc R
C18 C -1.01437(10) 0.52262(7) 0.19665(9) 0.0232(3) Uani 1 1 d .
H44 H -1.0788 0.5018 0.1915 0.028 Uiso 1 1 calc R
C19 C -0.92174(10) 0.48921(7) 0.24428(9) 0.0234(3) Uani 1 1 d .
H45 H -0.9228 0.4456 0.2719 0.028 Uiso 1 1 calc R
C20 C -0.82706(9) 0.51937(6) 0.25189(9) 0.0209(2) Uani 1 1 d .
H46 H -0.7638 0.4960 0.2841 0.025 Uiso 1 1 calc R
C21 C -0.45132(9) 0.61613(6) 0.24198(8) 0.0168(2) Uani 1 1 d .
C22 C -0.42892(10) 0.56741(7) 0.18943(9) 0.0222(2) Uani 1 1 d .
H36 H -0.4840 0.5439 0.1458 0.027 Uiso 1 1 calc R
C23 C -0.32614(11) 0.55307(8) 0.20057(10) 0.0283(3) Uani 1 1 d .
H35 H -0.3114 0.5192 0.1652 0.034 Uiso 1 1 calc R
C24 C -0.24548(11) 0.58802(8) 0.26297(10) 0.0289(3) Uani 1 1 d .
H34 H -0.1755 0.5787 0.2698 0.035 Uiso 1 1 calc R
C25 C -0.26688(10) 0.63657(7) 0.31552(9) 0.0244(3) Uani 1 1 d .
H33 H -0.2115 0.6609 0.3580 0.029 Uiso 1 1 calc R
C26 C -0.36907(9) 0.64991(7) 0.30625(8) 0.0192(2) Uani 1 1 d .
H32 H -0.3831 0.6821 0.3437 0.023 Uiso 1 1 calc R
C27 C -0.88761(9) 0.85870(6) 0.02588(8) 0.0183(2) Uani 1 1 d .
C28 C -0.93089(10) 0.91856(7) -0.02291(9) 0.0236(3) Uani 1 1 d .
H22 H -0.8869 0.9557 -0.0271 0.028 Uiso 1 1 calc R
C29 C -1.03827(11) 0.92412(8) -0.06555(9) 0.0276(3) Uani 1 1 d .
H23 H -1.0670 0.9652 -0.0984 0.033 Uiso 1 1 calc R
C30 C -1.10329(10) 0.87033(8) -0.06036(9) 0.0270(3) Uani 1 1 d .
H24 H -1.1764 0.8744 -0.0896 0.032 Uiso 1 1 calc R
C31 C -1.06111(10) 0.81031(7) -0.01213(9) 0.0244(3) Uani 1 1 d .
H25 H -1.1054 0.7732 -0.0083 0.029 Uiso 1 1 calc R
C32 C -0.95431(9) 0.80476(6) 0.03035(8) 0.0203(2) Uani 1 1 d .
H26 H -0.9260 0.7635 0.0631 0.024 Uiso 1 1 calc R
C33 C -0.50082(10) 0.84495(8) 0.09106(9) 0.0244(3) Uani 1 1 d .
C34 C -0.46533(13) 0.90993(9) 0.07310(11) 0.0393(4) Uani 1 1 d .
H12 H -0.5062 0.9514 0.0672 0.047 Uiso 1 1 calc R
C35 C -0.36954(16) 0.91370(12) 0.06383(14) 0.0567(6) Uani 1 1 d .
H13 H -0.3456 0.9579 0.0516 0.068 Uiso 1 1 calc R
C36 C -0.30947(14) 0.85399(13) 0.07229(14) 0.0555(6) Uani 1 1 d .
H14 H -0.2449 0.8571 0.0652 0.067 Uiso 1 1 calc R
C37 C -0.34297(12) 0.78996(11) 0.09102(11) 0.0416(4) Uani 1 1 d .
H15 H -0.3008 0.7490 0.0981 0.050 Uiso 1 1 calc R
C38 C -0.43888(10) 0.78512(8) 0.09964(10) 0.0287(3) Uani 1 1 d .
H16 H -0.4622 0.7405 0.1115 0.034 Uiso 1 1 calc R
C39 C -0.69618(9) 0.89088(6) 0.43137(8) 0.0169(2) Uani 1 1 d .
C40 C -0.77113(9) 0.84676(7) 0.44133(9) 0.0212(2) Uani 1 1 d .
H66 H -0.7715 0.7977 0.4288 0.025 Uiso 1 1 calc R
C41 C -0.84545(10) 0.87426(8) 0.46948(9) 0.0285(3) Uani 1 1 d .
H65 H -0.8965 0.8440 0.4761 0.034 Uiso 1 1 calc R
C42 C -0.84504(12) 0.94601(9) 0.48789(10) 0.0330(3) Uani 1 1 d .
H64 H -0.8969 0.9651 0.5058 0.040 Uiso 1 1 calc R
C43 C -0.76940(13) 0.98950(8) 0.48019(10) 0.0332(3) Uani 1 1 d .
H63 H -0.7680 1.0383 0.4944 0.040 Uiso 1 1 calc R
C44 C -0.69521(11) 0.96233(7) 0.45178(9) 0.0246(3) Uani 1 1 d .
H62 H -0.6435 0.9927 0.4463 0.030 Uiso 1 1 calc R
C45 C -0.36216(8) 0.83929(6) 0.38728(8) 0.0174(2) Uani 1 1 d .
C46 C -0.33327(9) 0.85983(6) 0.32046(9) 0.0204(2) Uani 1 1 d .
H56 H -0.3851 0.8732 0.2674 0.024 Uiso 1 1 calc R
C47 C -0.22912(10) 0.86089(7) 0.33076(11) 0.0288(3) Uani 1 1 d .
H55 H -0.2099 0.8748 0.2848 0.035 Uiso 1 1 calc R
C48 C -0.15291(10) 0.84150(8) 0.40860(12) 0.0343(4) Uani 1 1 d .
H54 H -0.0817 0.8419 0.4156 0.041 Uiso 1 1 calc R
C49 C -0.18065(10) 0.82177(7) 0.47530(11) 0.0339(4) Uani 1 1 d .
H53 H -0.1285 0.8090 0.5285 0.041 Uiso 1 1 calc R
C50 C -0.28491(9) 0.82042(7) 0.46524(10) 0.0251(3) Uani 1 1 d .
H52 H -0.3036 0.8066 0.5115 0.030 Uiso 1 1 calc R
B1 B -0.55593(10) 0.76698(7) 0.23884(9) 0.0156(2) Uani 1 1 d .
H1 H -0.4842 0.7630 0.2387 0.019 Uiso 1 1 calc R

loop_
_atom_site_aniso_label
_atom_site_aniso_U_11
_atom_site_aniso_U_22
_atom_site_aniso_U_33
_atom_site_aniso_U_23
_atom_site_aniso_U_13
_atom_site_aniso_U_12
Fe1 0.01098(7) 0.01779(8) 0.01693(8) -0.00181(6) 0.00614(6) -0.00203(6)
O1 0.0230(4) 0.0245(4) 0.0313(5) -0.0061(4) 0.0170(4) -0.0063(3)
O2 0.0142(4) 0.0287(5) 0.0234(5) -0.0024(4) 0.0074(3) 0.0007(3)
N1 0.0122(4) 0.0158(4) 0.0191(5) -0.0003(4) 0.0061(4) -0.0023(3)
N2 0.0126(4) 0.0154(4) 0.0192(5) -0.0009(4) 0.0068(4) -0.0012(3)
N3 0.0135(4) 0.0166(4) 0.0180(5) -0.0005(4) 0.0064(4) 0.0006(3)
N4 0.0139(4) 0.0165(4) 0.0180(5) -0.0017(4) 0.0077(4) -0.0019(3)
N5 0.0115(4) 0.0169(4) 0.0175(5) -0.0008(4) 0.0063(3) -0.0005(3)
N6 0.0108(4) 0.0159(4) 0.0174(5) -0.0006(4) 0.0052(3) -0.0014(3)
C1 0.0390(8) 0.0430(9) 0.0468(10) -0.0108(8) 0.0315(8) -0.0173(7)
C2 0.0243(6) 0.0340(7) 0.0277(7) -0.0146(6) 0.0161(5) -0.0141(5)
C3 0.0153(5) 0.0412(8) 0.0315(7) -0.0112(6) 0.0124(5) -0.0053(5)
C4 0.0152(5) 0.0342(7) 0.0225(6) -0.0112(5) 0.0060(5) -0.0004(5)
C5 0.0175(6) 0.0365(8) 0.0392(9) -0.0117(7) 0.0069(6) 0.0039(5)
C6 0.0146(5) 0.0154(5) 0.0168(5) -0.0012(4) 0.0048(4) -0.0024(4)
C7 0.0165(5) 0.0155(5) 0.0195(6) -0.0014(4) 0.0051(4) -0.0004(4)
C8 0.0164(5) 0.0161(5) 0.0173(5) -0.0012(4) 0.0064(4) 0.0001(4)
C9 0.0196(5) 0.0152(5) 0.0164(5) -0.0017(4) 0.0062(4) -0.0003(4)
C10 0.0243(6) 0.0202(6) 0.0169(6) 0.0010(5) 0.0076(5) -0.0041(4)
C11 0.0204(5) 0.0188(5) 0.0180(6) -0.0029(4) 0.0088(4) -0.0057(4)
C12 0.0151(5) 0.0150(5) 0.0157(5) 0.0005(4) 0.0054(4) -0.0016(4)
C13 0.0156(5) 0.0173(5) 0.0166(5) -0.0005(4) 0.0039(4) -0.0037(4)
C14 0.0128(4) 0.0153(5) 0.0176(5) 0.0015(4) 0.0036(4) -0.0018(4)
C15 0.0159(5) 0.0154(5) 0.0153(5) -0.0030(4) 0.0055(4) -0.0033(4)
C16 0.0177(5) 0.0173(5) 0.0169(5) 0.0000(4) 0.0043(4) -0.0032(4)
C17 0.0163(5) 0.0244(6) 0.0228(6) -0.0031(5) 0.0040(4) -0.0034(4)
C18 0.0202(5) 0.0231(6) 0.0277(7) -0.0061(5) 0.0107(5) -0.0092(5)
C19 0.0273(6) 0.0166(5) 0.0278(7) -0.0013(5) 0.0119(5) -0.0071(5)
C20 0.0205(5) 0.0169(5) 0.0234(6) 0.0003(5) 0.0062(5) -0.0025(4)
C21 0.0158(5) 0.0168(5) 0.0187(6) 0.0021(4) 0.0076(4) 0.0016(4)
C22 0.0228(6) 0.0218(6) 0.0229(6) -0.0019(5) 0.0095(5) 0.0017(4)
C23 0.0286(7) 0.0313(7) 0.0300(7) -0.0017(6) 0.0165(6) 0.0080(5)
C24 0.0195(5) 0.0384(8) 0.0329(8) 0.0037(6) 0.0145(5) 0.0065(5)
C25 0.0155(5) 0.0328(7) 0.0240(6) 0.0029(5) 0.0065(5) -0.0001(5)
C26 0.0161(5) 0.0227(6) 0.0193(6) 0.0005(5) 0.0073(4) 0.0009(4)
C27 0.0200(5) 0.0185(5) 0.0153(5) -0.0011(4) 0.0053(4) 0.0028(4)
C28 0.0289(6) 0.0212(6) 0.0199(6) 0.0023(5) 0.0082(5) 0.0044(5)
C29 0.0310(7) 0.0292(7) 0.0186(6) 0.0021(5) 0.0047(5) 0.0116(5)
C30 0.0224(6) 0.0335(7) 0.0191(6) -0.0055(5) 0.0010(5) 0.0077(5)
C31 0.0201(5) 0.0246(6) 0.0246(7) -0.0059(5) 0.0040(5) -0.0001(5)
C32 0.0198(5) 0.0173(5) 0.0204(6) -0.0013(5) 0.0037(4) 0.0019(4)
C33 0.0215(6) 0.0348(7) 0.0188(6) -0.0058(5) 0.0098(5) -0.0119(5)
C34 0.0383(8) 0.0433(9) 0.0388(9) 0.0009(7) 0.0175(7) -0.0186(7)
C35 0.0505(11) 0.0730(14) 0.0558(13) -0.0051(11) 0.0305(10) -0.0381(11)
C36 0.0309(8) 0.0949(16) 0.0502(12) -0.0233(11) 0.0264(8) -0.0285(10)
C37 0.0206(6) 0.0709(12) 0.0376(9) -0.0234(8) 0.0158(6) -0.0111(7)
C38 0.0188(5) 0.0437(8) 0.0265(7) -0.0126(6) 0.0120(5) -0.0084(5)
C39 0.0157(5) 0.0199(5) 0.0137(5) -0.0014(4) 0.0039(4) 0.0014(4)
C40 0.0170(5) 0.0256(6) 0.0214(6) -0.0027(5) 0.0079(4) 0.0000(4)
C41 0.0186(6) 0.0437(8) 0.0250(7) -0.0006(6) 0.0105(5) 0.0033(5)
C42 0.0295(7) 0.0481(9) 0.0225(7) -0.0002(6) 0.0108(6) 0.0184(6)
C43 0.0439(8) 0.0268(7) 0.0274(7) -0.0030(6) 0.0118(6) 0.0141(6)
C44 0.0312(6) 0.0200(6) 0.0212(6) -0.0009(5) 0.0083(5) 0.0027(5)
C45 0.0128(5) 0.0132(5) 0.0242(6) -0.0013(4) 0.0048(4) -0.0025(4)
C46 0.0155(5) 0.0189(5) 0.0272(7) -0.0034(5) 0.0087(5) -0.0028(4)
C47 0.0195(6) 0.0279(7) 0.0444(9) -0.0083(6) 0.0182(6) -0.0051(5)
C48 0.0129(5) 0.0283(7) 0.0600(11) -0.0077(7) 0.0118(6) 0.0003(5)
C49 0.0153(5) 0.0233(6) 0.0497(10) 0.0040(6) -0.0028(6) 0.0023(5)
C50 0.0173(5) 0.0194(6) 0.0316(7) 0.0057(5) 0.0012(5) -0.0017(4)
B1 0.0127(5) 0.0165(6) 0.0183(6) -0.0005(5) 0.0067(4) -0.0011(4)

loop_
_atom_type_symbol
_atom_type_description
_atom_type_scat_dispersion_real
_atom_type_scat_dispersion_imag
_atom_type_scat_source
C C 0.0033 0.0016 'International Tables Vol C Tables 4.2.6.8 and 6.1.1.4'
H H 0.0000 0.0000 'International Tables Vol C Tables 4.2.6.8 and 6.1.1.4'
B B 0.0013 0.0007 'International Tables Vol C Tables 4.2.6.8 and 6.1.1.4'
Fe Fe 0.3463 0.8444 'International Tables Vol C Tables 4.2.6.8 and 6.1.1.4'
N N 0.0061 0.0033 'International Tables Vol C Tables 4.2.6.8 and 6.1.1.4'
O O 0.0106 0.0060 'International Tables Vol C Tables 4.2.6.8 and 6.1.1.4'

loop_
_geom_angle_atom_site_label_1
_geom_angle_atom_site_label_2
_geom_angle_atom_site_label_3
_geom_angle
O1 Fe1 O2 88.82(4)
O1 Fe1 N1 91.24(4)
O1 Fe1 N3 158.66(4)
O1 Fe1 N5 110.44(4)
O2 Fe1 N1 164.31(4)
O2 Fe1 N3 92.64(4)
O2 Fe1 N5 103.37(4)
N3 Fe1 N1 81.71(4)
N5 Fe1 N1 91.31(4)
N5 Fe1 N3 89.94(4)
C2 O1 Fe1 126.60(10)
C4 O2 Fe1 125.91(9)
N2 N1 Fe1 115.33(7)
C6 N1 Fe1 138.05(8)
C6 N1 N2 106.62(9)
N1 N2 B1 119.99(9)
C8 N2 N1 109.89(9)
C8 N2 B1 129.30(10)
N4 N3 Fe1 115.90(7)
C9 N3 Fe1 135.06(8)
C9 N3 N4 107.23(10)
N3 N4 B1 119.53(9)
C11 N4 N3 109.52(10)
C11 N4 B1 130.79(10)
N6 N5 Fe1 117.33(7)
C12 N5 Fe1 135.69(8)
C12 N5 N6 106.94(9)
N5 N6 B1 119.71(9)
C14 N6 N5 109.70(10)
C14 N6 B1 130.51(10)
H4AA C1 H4AB 109.5
H4AA C1 H4AC 109.5
H4AC C1 H4AB 109.5
C2 C1 H4AA 109.5
C2 C1 H4AB 109.5
C2 C1 H4AC 109.5
O1 C2 C1 115.00(14)
O1 C2 C3 125.23(13)
C3 C2 C1 119.75(13)
C2 C3 H2A 117.6
C2 C3 C4 124.88(12)
C4 C3 H2A 117.6
O2 C4 C3 124.54(13)
O2 C4 C5 115.91(13)
C3 C4 C5 119.55(12)
C4 C5 H5AA 109.5
C4 C5 H5AB 109.5
C4 C5 H5AC 109.5
H5AB C5 H5AA 109.5
H5AB C5 H5AC 109.5
H5AC C5 H5AA 109.5
N1 C6 C7 110.00(10)
N1 C6 C15 123.15(10)
C7 C6 C15 126.82(10)
C6 C7 H5 127.1
C8 C7 C6 105.86(10)
C8 C7 H5 127.1
N2 C8 C7 107.63(10)
N2 C8 C21 124.25(10)
C7 C8 C21 128.04(10)
N3 C9 C10 109.68(10)
N3 C9 C27 121.25(11)
C10 C9 C27 128.70(11)
C9 C10 H2 127.0
C11 C10 C9 105.96(11)
C11 C10 H2 127.0
N4 C11 C10 107.57(11)
N4 C11 C33 125.00(11)
C10 C11 C33 127.38(12)
N5 C12 C13 109.93(10)
N5 C12 C39 122.43(10)
C13 C12 C39 127.61(11)
C12 C13 H8 127.2
C14 C13 C12 105.69(10)
C14 C13 H8 127.2
N6 C14 C13 107.73(10)
N6 C14 C45 125.05(11)
C13 C14 C45 127.21(11)
C16 C15 C6 121.80(11)
C16 C15 C20 118.94(11)
C20 C15 C6 119.23(10)
C15 C16 H42 119.6
C17 C16 C15 120.84(11)
C17 C16 H42 119.6
C16 C17 H43 120.1
C18 C17 C16 119.87(12)
C18 C17 H43 120.1
C17 C18 H44 120.0
C19 C18 C17 119.91(11)
C19 C18 H44 120.0
C18 C19 H45 119.9
C18 C19 C20 120.28(12)
C20 C19 H45 119.9
C15 C20 H46 119.9
C19 C20 C15 120.15(11)
C19 C20 H46 119.9
C22 C21 C8 119.36(11)
C22 C21 C26 118.96(11)
C26 C21 C8 121.56(11)
C21 C22 H36 119.8
C23 C22 C21 120.34(12)
C23 C22 H36 119.8
C22 C23 H35 119.9
C24 C23 C22 120.23(13)
C24 C23 H35 119.9
C23 C24 H34 120.1
C23 C24 C25 119.90(12)
C25 C24 H34 120.1
C24 C25 H33 119.9
C24 C25 C26 120.26(13)
C26 C25 H33 119.9
C21 C26 H32 119.9
C25 C26 C21 120.27(12)
C25 C26 H32 119.9
C28 C27 C9 121.20(12)
C28 C27 C32 118.42(11)
C32 C27 C9 120.31(11)
C27 C28 H22 119.8
C29 C28 C27 120.36(13)
C29 C28 H22 119.8
C28 C29 H23 119.7
C30 C29 C28 120.52(13)
C30 C29 H23 119.7
C29 C30 H24 120.2
C29 C30 C31 119.67(12)
C31 C30 H24 120.2
C30 C31 H25 120.1
C32 C31 C30 119.85(13)
C32 C31 H25 120.1
C27 C32 H26 119.4
C31 C32 C27 121.18(12)
C31 C32 H26 119.4
C34 C33 C11 118.55(14)
C38 C33 C11 122.73(12)
C38 C33 C34 118.66(13)
C33 C34 H12 120.1
C33 C34 C35 119.83(18)
C35 C34 H12 120.1
C34 C35 H13 119.6
C36 C35 C34 120.73(17)
C36 C35 H13 119.6
C35 C36 H14 120.0
C37 C36 C35 119.96(16)
C37 C36 H14 120.0
C36 C37 H15 120.0
C36 C37 C38 120.04(18)
C38 C37 H15 120.0
C33 C38 C37 120.77(15)
C33 C38 H16 119.6
C37 C38 H16 119.6
C40 C39 C12 121.42(11)
C44 C39 C12 119.38(11)
C44 C39 C40 119.19(12)
C39 C40 H66 119.9
C41 C40 C39 120.24(13)
C41 C40 H66 119.9
C40 C41 H65 120.0
C42 C41 C40 120.01(14)
C42 C41 H65 120.0
C41 C42 H64 120.0
C43 C42 C41 119.90(13)
C43 C42 H64 120.0
C42 C43 H63 119.9
C42 C43 C44 120.28(13)
C44 C43 H63 119.9
C39 C44 H62 119.8
C43 C44 C39 120.34(13)
C43 C44 H62 119.8
C46 C45 C14 122.09(11)
C46 C45 C50 119.06(11)
C50 C45 C14 118.72(12)
C45 C46 H56 119.8
C47 C46 C45 120.49(13)
C47 C46 H56 119.8
C46 C47 H55 120.1
C46 C47 C48 119.89(15)
C48 C47 H55 120.1
C47 C48 H54 120.0
C49 C48 C47 120.04(12)
C49 C48 H54 120.0
C48 C49 H53 119.9
C48 C49 C50 120.29(14)
C50 C49 H53 119.9
C45 C50 H52 119.9
C49 C50 C45 120.22(14)
C49 C50 H52 119.9
N2 B1 N4 108.09(9)
N2 B1 H1 109.6
N4 B1 H1 109.6
N6 B1 N2 110.72(10)
N6 B1 N4 109.35(9)
N6 B1 H1 109.6

loop_
_geom_bond_atom_site_label_1
_geom_bond_atom_site_label_2
_geom_bond_distance
Fe1 O1 1.9945(10)
Fe1 O2 2.0239(9)
Fe1 N1 2.1625(10)
Fe1 N3 2.1462(11)
Fe1 N5 2.0984(9)
O1 C2 1.2807(16)
O2 C4 1.2697(15)
N1 C6 1.3456(15)
N2 N1 1.3707(13)
N2 C8 1.3634(15)
N2 B1 1.5505(16)
N3 C9 1.3425(16)
N4 N3 1.3707(13)
N4 C11 1.3633(16)
N4 B1 1.5604(17)
N5 C12 1.3399(15)
N6 N5 1.3685(13)
N6 C14 1.3605(14)
N6 B1 1.5465(17)
C1 H4AA 0.9800
C1 H4AB 0.9800
C1 H4AC 0.9800
C2 C1 1.506(2)
C2 C3 1.392(2)
C3 H2A 0.9500
C3 C4 1.407(2)
C4 C5 1.509(2)
C5 H5AA 0.9800
C5 H5AB 0.9800
C5 H5AC 0.9800
C6 C15 1.4747(15)
C7 C6 1.3990(16)
C7 H5 0.9500
C8 C7 1.3825(16)
C8 C21 1.4711(16)
C9 C27 1.4732(16)
C10 C9 1.3976(17)
C10 H2 0.9500
C11 C10 1.3879(17)
C11 C33 1.4770(17)
C12 C39 1.4759(16)
C13 C12 1.3993(15)
C13 H8 0.9500
C14 C13 1.3829(17)
C14 C45 1.4753(15)
C15 C16 1.3924(16)
C15 C20 1.3962(17)
C16 H42 0.9500
C16 C17 1.3885(16)
C17 H43 0.9500
C17 C18 1.3872(19)
C18 H44 0.9500
C18 C19 1.3858(19)
C19 H45 0.9500
C19 C20 1.3931(17)
C20 H46 0.9500
C21 C22 1.3939(17)
C21 C26 1.3995(17)
C22 H36 0.9500
C23 C22 1.3936(18)
C23 H35 0.9500
C24 C23 1.383(2)
C24 H34 0.9500
C25 C24 1.385(2)
C25 H33 0.9500
C26 C25 1.3903(17)
C26 H32 0.9500
C27 C28 1.3952(18)
C27 C32 1.3974(18)
C28 H22 0.9500
C28 C29 1.3942(19)
C29 H23 0.9500
C29 C30 1.383(2)
C30 H24 0.9500
C30 C31 1.390(2)
C31 H25 0.9500
C31 C32 1.3868(17)
C32 H26 0.9500
C33 C34 1.397(2)
C33 C38 1.394(2)
C34 H12 0.9500
C34 C35 1.398(2)
C35 H13 0.9500
C35 C36 1.377(3)
C36 H14 0.9500
C36 C37 1.374(3)
C37 H15 0.9500
C37 C38 1.3961(19)
C38 H16 0.9500
C39 C40 1.3918(17)
C39 C44 1.3911(17)
C40 H66 0.9500
C41 C40 1.3900(18)
C41 H65 0.9500
C42 C41 1.389(2)
C42 H64 0.9500
C43 C42 1.377(2)
C43 H63 0.9500
C44 C43 1.389(2)
C44 H62 0.9500
C45 C46 1.3907(19)
C45 C50 1.3975(18)
C46 H56 0.9500
C47 C46 1.3897(17)
C47 H55 0.9500
C48 C47 1.393(2)
C48 H54 0.9500
C49 C48 1.375(3)
C49 H53 0.9500
C50 C49 1.3925(18)
C50 H52 0.9500
B1 H1 1.0000

loop_
_geom_torsion_atom_site_label_1
_geom_torsion_atom_site_label_2
_geom_torsion_atom_site_label_3
_geom_torsion_atom_site_label_4
_geom_torsion
Fe1 O1 C2 C1 173.99(10)
Fe1 O1 C2 C3 -7.9(2)
Fe1 O2 C4 C3 15.40(19)
Fe1 O2 C4 C5 -164.37(9)
Fe1 N1 C6 C7 179.24(9)
Fe1 N1 C6 C15 -2.5(2)
Fe1 N3 C9 C10 161.49(9)
Fe1 N3 C9 C27 -24.88(17)
Fe1 N5 C12 C13 -178.51(9)
Fe1 N5 C12 C39 -0.11(18)
O1 Fe1 O2 C4 -21.11(11)
O1 Fe1 N1 N2 -145.45(8)
O1 Fe1 N1 C6 35.08(13)
O1 Fe1 N3 N4 -126.74(11)
O1 Fe1 N3 C9 70.91(16)
O1 Fe1 N5 N6 130.88(8)
O1 Fe1 N5 C12 -51.76(12)
O1 C2 C3 C4 -6.6(2)
O2 Fe1 O1 C2 17.38(11)
O2 Fe1 N1 N2 124.51(13)
O2 Fe1 N1 C6 -55.0(2)
O2 Fe1 N3 N4 139.73(8)
O2 Fe1 N3 C9 -22.62(11)
O2 Fe1 N5 N6 -135.34(8)
O2 Fe1 N5 C12 42.02(12)
N1 Fe1 O1 C2 -146.92(11)
N1 Fe1 O2 C4 69.26(19)
N1 Fe1 N3 N4 -54.98(8)
N1 Fe1 N3 C9 142.67(11)
N1 Fe1 N5 N6 39.07(8)
N1 Fe1 N5 C12 -143.57(12)
N1 N2 C8 C7 0.69(14)
N1 N2 C8 C21 -176.20(11)
N1 N2 B1 N4 -55.06(14)
N1 N2 B1 N6 64.69(13)
N1 C6 C15 C16 41.99(18)
N1 C6 C15 C20 -139.76(13)
N2 N1 C6 C7 -0.26(14)
N2 N1 C6 C15 177.98(11)
N2 C8 C7 C6 -0.81(14)
N2 C8 C21 C22 -141.81(13)
N2 C8 C21 C26 42.06(18)
N3 Fe1 O1 C2 -76.86(15)
N3 Fe1 O2 C4 137.59(11)
N3 Fe1 N1 N2 54.77(8)
N3 Fe1 N1 C6 -124.70(13)
N3 Fe1 N5 N6 -42.64(8)
N3 Fe1 N5 C12 134.72(12)
N3 N4 C11 C10 0.38(13)
N3 N4 C11 C33 -177.11(11)
N3 N4 B1 N2 54.99(13)
N3 N4 B1 N6 -65.62(12)
N3 C9 C27 C28 152.46(12)
N3 C9 C27 C32 -30.74(18)
N4 N3 C9 C10 -1.92(13)
N4 N3 C9 C27 171.71(10)
N4 C11 C10 C9 -1.50(14)
N4 C11 C33 C34 -137.34(14)
N4 C11 C33 C38 45.65(19)
N5 Fe1 O1 C2 121.22(11)
N5 Fe1 O2 C4 -131.85(11)
N5 Fe1 N1 N2 -34.98(8)
N5 Fe1 N1 C6 145.56(13)
N5 Fe1 N3 N4 36.35(8)
N5 Fe1 N3 C9 -126.00(11)
N5 N6 C14 C13 -0.32(13)
N5 N6 C14 C45 -179.36(10)
N5 N6 B1 N2 -60.30(13)
N5 N6 B1 N4 58.69(13)
N5 C12 C39 C40 48.76(17)
N5 C12 C39 C44 -131.57(13)
N6 N5 C12 C13 -0.96(13)
N6 N5 C12 C39 177.44(10)
N6 C14 C13 C12 -0.26(13)
N6 C14 C45 C46 54.15(17)
N6 C14 C45 C50 -130.01(13)
C1 C2 C3 C4 171.45(14)
C2 C3 C4 O2 2.4(2)
C2 C3 C4 C5 -177.87(14)
C6 C15 C16 C17 178.55(12)
C6 C15 C20 C19 -179.07(12)
C7 C6 C15 C16 -140.08(13)
C7 C6 C15 C20 38.18(19)
C7 C8 C21 C22 41.96(19)
C7 C8 C21 C26 -134.17(14)
C8 N2 N1 Fe1 -179.89(8)
C8 N2 N1 C6 -0.27(13)
C8 N2 B1 N4 113.49(13)
C8 N2 B1 N6 -126.75(12)
C8 C7 C6 N1 0.67(14)
C8 C7 C6 C15 -177.49(12)
C8 C21 C22 C23 -176.66(12)
C8 C21 C26 C25 178.18(12)
C9 C27 C28 C29 177.23(12)
C9 C27 C32 C31 -177.22(12)
C10 C9 C27 C28 -35.23(19)
C10 C9 C27 C32 141.57(14)
C10 C11 C33 C34 45.7(2)
C10 C11 C33 C38 -131.34(15)
C11 N4 N3 Fe1 -166.09(7)
C11 N4 N3 C9 0.96(13)
C11 N4 B1 N2 -130.15(12)
C11 N4 B1 N6 109.24(13)
C11 C10 C9 N3 2.14(14)
C11 C10 C9 C27 -170.88(12)
C11 C33 C34 C35 -176.90(16)
C11 C33 C38 C37 177.40(14)
C12 C39 C40 C41 -178.86(12)
C12 C39 C44 C43 179.09(12)
C13 C12 C39 C40 -133.14(13)
C13 C12 C39 C44 46.53(18)
C13 C14 C45 C46 -124.71(14)
C13 C14 C45 C50 51.13(17)
C14 N6 N5 Fe1 178.86(7)
C14 N6 N5 C12 0.79(13)
C14 N6 B1 N2 123.19(12)
C14 N6 B1 N4 -117.82(12)
C14 C13 C12 N5 0.76(13)
C14 C13 C12 C39 -177.53(11)
C14 C45 C46 C47 176.49(11)
C14 C45 C50 C49 -176.45(12)
C15 C16 C17 C18 0.2(2)
C16 C15 C20 C19 -0.76(19)
C16 C17 C18 C19 -0.3(2)
C17 C18 C19 C20 -0.2(2)
C18 C19 C20 C15 0.7(2)
C20 C15 C16 C17 0.30(19)
C21 C8 C7 C6 175.92(12)
C21 C26 C25 C24 -2.1(2)
C22 C21 C26 C25 2.04(19)
C24 C23 C22 C21 -1.1(2)
C25 C24 C23 C22 1.1(2)
C26 C21 C22 C23 -0.43(19)
C26 C25 C24 C23 0.5(2)
C27 C28 C29 C30 -0.3(2)
C28 C27 C32 C31 -0.3(2)
C28 C29 C30 C31 0.1(2)
C29 C30 C31 C32 0.0(2)
C30 C31 C32 C27 0.2(2)
C32 C27 C28 C29 0.4(2)
C33 C11 C10 C9 175.91(12)
C33 C34 C35 C36 -0.1(3)
C34 C33 C38 C37 0.4(2)
C34 C35 C36 C37 -0.8(3)
C35 C36 C37 C38 1.4(3)
C36 C37 C38 C33 -1.2(2)
C38 C33 C34 C35 0.2(2)
C39 C44 C43 C42 -0.4(2)
C40 C39 C44 C43 -1.2(2)
C42 C41 C40 C39 -0.1(2)
C43 C42 C41 C40 -1.6(2)
C44 C39 C40 C41 1.47(19)
C44 C43 C42 C41 1.8(2)
C45 C14 C13 C12 178.75(11)
C45 C50 C49 C48 -0.1(2)
C46 C45 C50 C49 -0.48(19)
C48 C47 C46 C45 -0.2(2)
C49 C48 C47 C46 -0.4(2)
C50 C45 C46 C47 0.66(18)
C50 C49 C48 C47 0.6(2)
B1 N2 N1 Fe1 -9.29(13)
B1 N2 N1 C6 170.34(10)
B1 N2 C8 C7 -168.78(12)
B1 N2 C8 C21 14.3(2)
B1 N4 N3 Fe1 9.79(12)
B1 N4 N3 C9 176.83(10)
B1 N4 C11 C10 -174.88(11)
B1 N4 C11 C33 7.6(2)
B1 N6 N5 Fe1 1.68(13)
B1 N6 N5 C12 -176.39(10)
B1 N6 C14 C13 176.46(11)
B1 N6 C14 C45 -2.58(19)
